data_2003732
loop_
_publ_author_name
'Ravikumar, K.'
'Venkata Lakshmi, N.'
'Swamy, G. Y. S. K.'
'Chandra Mohan, K.'

_publ_section_title
;
 Water-Bridged Molecular Adduct of Tetrabromocadmate(II) with
 Protonated Dafone (4,5-Diazafluoren-9-one),
 (C~11~H~7~N~2~O)~2~[CdBr~4~].2H~2~O
;
_journal_issue 8
_journal_name_full 'Acta Crystallographica Section C'
_journal_page_first 1556
_journal_page_last 1558
_journal_paper_doi 10.1107/S0108270194013867
_journal_volume 51
_journal_year 1995
_chemical_formula_sum 'C22 H18 Br4 Cd N4 O4'
_chemical_formula_weight 834.42
_space_group_IT_number 2
_symmetry_cell_setting triclinic
_symmetry_space_group_name_Hall '-P 1'
_symmetry_space_group_name_H-M 'P -1'
_atom_type_scat_source 'SHELXTL-Plus (Sheldrick, 1990)'
_cell_angle_alpha 71.69(2)
_cell_angle_beta 87.93(2)
_cell_angle_gamma 63.48(2)
_cell_formula_units_Z 2
_cell_length_a 9.776(2)
_cell_length_b 10.740(2)
_cell_length_c 15.135(3)
_cell_measurement_reflns_used 25
_cell_measurement_temperature 293
_cell_measurement_theta_max 22
_cell_measurement_theta_min 5
_cell_volume 1339.7(6)
_computing_cell_refinement 'Siemens P3 4.21/V'
_computing_data_collection 'Siemens P3 4.21/V'
_computing_data_reduction 'SHELXTL-Plus (Sheldrick, 1990)'
_computing_molecular_graphics SHELXTL-Plus
_computing_publication_material 'PARST (Nardelli, 1983)'
_computing_structure_refinement SHELXTL-Plus
_computing_structure_solution SHELXTL-Plus
_diffrn_measurement_device 'Siemens R3m/V'
_diffrn_measurement_method '\w/2\q scans'
_diffrn_radiation_type MoK\a
_diffrn_radiation_wavelength 0.71073
_diffrn_reflns_av_R_equivalents 0.0209
_diffrn_reflns_limit_h_max 10
_diffrn_reflns_limit_h_min 0
_diffrn_reflns_limit_k_max 11
_diffrn_reflns_limit_k_min -11
_diffrn_reflns_limit_l_max 16
_diffrn_reflns_limit_l_min -16
_diffrn_reflns_number 3749
_diffrn_reflns_theta_max 22.5
_diffrn_standards_decay_% <=1
_diffrn_standards_interval_count 98
_diffrn_standards_number 2
_exptl_absorpt_coefficient_mu 6.76
_exptl_absorpt_correction_T_max 0.900
_exptl_absorpt_correction_T_min 0.519
_exptl_absorpt_correction_type 'empirical (\y scans, 6 reflections, \D\y = 10\%)'
_exptl_crystal_colour 'pale yellow'
_exptl_crystal_density_diffrn 2.068
_exptl_crystal_description prismatic
_exptl_crystal_size_max 0.16
_exptl_crystal_size_mid 0.14
_exptl_crystal_size_min 0.13
_refine_diff_density_max 0.21
_refine_diff_density_min -0.16
_refine_ls_extinction_method none
_refine_ls_goodness_of_fit_obs 0.913
_refine_ls_number_parameters 388
_refine_ls_number_reflns 2673
_refine_ls_R_factor_obs 0.034
_refine_ls_shift/esd_max 0.00
_refine_ls_structure_factor_coef F
_refine_ls_weighting_details 'w = 1/[\s^2^(F)+0.00903F^2^]'
_refine_ls_weighting_scheme calc
_refine_ls_wR_factor_obs 0.039
_reflns_number_observed 2673
_reflns_number_total 3502
_reflns_observed_criterion I>=3\s(I)
_cod_data_source_file ab1188.cif
_cod_data_source_block ab1188a
_cod_depositor_comments
;
The following automatic conversions were performed:

'_refine_ls_weighting_scheme' value ' 1/[\s^2^(F)+0.00903F^2^]' was
changed to 'calc'. New tag '_refine_ls_weighting_details' was
created. The value of the new tag was set to 'w =
1/[\s^2^(F)+0.00903F^2^]'.

Automatic conversion script
Id: cif_fix_values 3143 2015-03-26 13:38:13Z robertas 
;
_cod_database_code 2003732

loop_
_symmetry_equiv_pos_as_xyz
x,y,z
-x,-y,-z

loop_
_atom_site_label
_atom_site_fract_x
_atom_site_fract_y
_atom_site_fract_z
_atom_site_U_iso_or_equiv
Cd 0.24084(4) 0.51148(4) 0.24619(4) .0382(3)
Br1 -0.0112(1) 0.7363(1) 0.25035(4) .0526(5)
Br2 0.4138(1) 0.4470(1) 0.39653(5) .0556(5)
Br3 0.3500(1) 0.5756(1) 0.08989(5) .0513(5)
Br4 0.2241(1) 0.2726(1) 0.25779(4) .0575(6)
O1 0.8406(4) -0.4801(4) 0.1028(3) .063(6)
N1 0.5184(5) -0.0321(5) 0.1539(3) .042(4)
N2 0.7266(5) 0.0273(5) 0.0055(4) .042(3)
C1 0.4398(6) -0.0818(6) 0.2208(4) .055(5)
C2 0.4697(6) -0.2268(6) 0.2524(4) .055(5)
C3 0.5790(6) -0.3271(6) 0.2159(4) .046(4)
C4 0.6589(6) -0.2756(6) 0.1488(4) .044(4)
C5 0.7820(6) -0.3509(6) 0.0958(4) .044(4)
C6 0.8190(6) -0.2329(6) 0.0340(4) .042(4)
C7 0.9263(6) -0.2370(6) -0.0277(4) .058(5)
C8 0.9323(6) -0.1037(6) -0.0724(4) .067(5)
C9 0.8325(6) 0.0210(6) -0.0550(4) .054(4)
C10 0.7215(6) -0.0994(6) 0.0474(4) .039(4)
C11 0.6270(6) -0.1278(6) 0.1188(4) .041(4)
O1' 0.6197(4) -0.1114(4) 0.4108(3) .073(4)
N1' 1.1369(5) -0.2266(5) 0.4868(4) .037(3)
N2' 0.9810(5) 0.0820(5) 0.3349(4) .037(3)
C1' 1.1863(6) -0.3625(5) 0.5518(4) .043(3)
C2' 1.0893(6) -0.4232(5) 0.5801(4) .038(3)
C3' 0.9336(6) -0.3450(6) 0.5372(4) .044(4)
C4' 0.8878(6) -0.2073(5) 0.4708(4) .036(4)
C5' 0.7368(6) -0.0976(6) 0.4107(4) .045(4)
C6' 0.7651(6) 0.0254(6) 0.3509(4) .037(4)
C7' 0.6723(6) 0.1571(6) 0.2819(4) .049(4)
C8' 0.7376(6) 0.2463(6) 0.2383(4) .047(4)
C9' 0.8868(6) 0.2063(6) 0.2679(4) .053(5)
C10' 0.9171(6) -0.0046(6) 0.3726(4) .034(3)
C11' 0.9935(6) -0.1545(5) 0.4473(3) .032(4)
O1w 0.4754(4) 0.2459(4) 0.0593(3) .057(3)
O2w 0.3088(4) -0.0814(4) 0.4423(3) .066(4)
H1N 0.502(4) 0.057(4) 0.131(2) ?
H1 0.370(5) -0.008(5) 0.245(2) ?
H2 0.412(4) -0.257(4) 0.300(2) ?
H3 0.608(4) -0.424(5) 0.228(2) ?
H7 1.004(4) -0.336(4) -0.030(2) ?
H8 1.004(4) -0.115(4) -0.104(2) ?
H9 0.834(4) 0.107(4) -0.081(2) ?
H1'N 1.198(3) -0.186(3) 0.469(2) ?
H1' 1.306(3) -0.415(3) 0.576(2) ?
H2' 1.122(3) -0.526(3) 0.629(2) ?
H3' 0.869(4) -0.373(4) 0.547(2) ?
H7' 0.577(3) 0.170(4) 0.271(2) ?
H8' 0.688(4) 0.330(4) 0.189(2) ?
H9' 0.934(4) 0.252(4) 0.241(2) ?
H1w1 0.577(3) 0.191(3) 0.020(3) ?
H2w1 0.439(3) 0.329(3) 0.078(2) ?
H1w2 0.399(3) -0.108(3) 0.468(2) ?
H2w2 0.255(4) 0.029(4) 0.389(2) ?

loop_
_geom_angle_atom_site_label_1
_geom_angle_atom_site_label_2
_geom_angle_atom_site_label_3
_geom_angle
_geom_angle_publ_flag
Br1 Cd Br2 103.70(10) yes
Br1 Cd Br4 117.20(10) yes
Br2 Cd Br4 106.00(10) yes
C1 N1 C11 119.0(5) yes
C9 N2 C10 115.1(5) yes
N1 C1 C2 121.5(6) yes
N2 C9 C8 124.6(6) yes
N2 C10 C6 124.4(6) yes
N2 C10 C11 127.4(6) yes
N1 C11 C10 128.3(6) yes
N1 C11 C4 120.8(6) yes
H1w1 O1w H2w1 135(3) yes
Br1 Cd Br3 110.10(10) yes
Br2 Cd Br3 115.80(10) yes
Br3 Cd Br4 104.40(10) yes
C1' N1' C11' 119.0(6) yes
C9' N2' C10' 113.3(6) yes
N1' C1' C2' 121.6(5) yes
N2' C9' C8' 125.8(6) yes
N2' C10' C6' 126.5(5) yes
N2' C10' C11' 126.6(6) yes
N1' C11' C10' 127.3(6) yes
N1' C11' C4' 123.4(5) yes
H1w2 O2w H2w2 114(3) yes
C1 C2 C3 120.56 no
C2 C3 H3 130.59 no
C3 C4 C11 120.69 no
C3 C4 C5 131.79 no
C5 C4 C11 107.52 no
O1 C5 C4 126.99 no
C4 C5 C6 104.99 no
O1 C5 C6 128.01 no
C5 C6 C10 108.67 no
C5 C6 C7 131.85 no
C7 C6 C10 119.48 no
C6 C7 C8 116.44 no
C7 C8 C9 119.83 no
C6 C10 C11 107.93 no
C4 C11 C10 110.83 no
C1' C2' C3' 119.33 no
C2' C3' C4' 117.29 no
C3' C4' C11' 119.28 no
C3' C4' C5' 131.68 no
C5' C4' C11' 108.96 no
O1' C5' C4' 126.44 no
C4' C5' C6' 104.91 no
O1' C5' C6' 128.63 no
C5' C6' C10' 109.93 no
C5' C6' C7' 132.59 no
C7' C6' C10' 117.48 no
C6' C7' C8' 117.34 no
C7' C8' C9' 119.49 no
C6' C10' C11' 106.84 no
C4' C11' C10' 109.32 no

loop_
_geom_bond_atom_site_label_1
_geom_bond_atom_site_label_2
_geom_bond_distance
_geom_bond_publ_flag
Cd Br1 2.5840(10) yes
Cd Br3 2.5810(10) yes
O1 C5 1.211(7) yes
N1 C1 1.367(8) yes
N1 C11 1.340(8) yes
N2 C9 1.349(8) yes
N2 C10 1.331(8) yes
C4 C5 1.488(8) yes
C5 C6 1.500(9) yes
C10 C11 1.445(9) yes
Cd Br2 2.5990(10) yes
Cd Br4 2.5940(10) yes
O1' C5' 1.218(8) yes
N1' C1' 1.355(6) yes
N1' C11' 1.313(7) yes
N2' C9' 1.334(6) yes
N2' C10' 1.319(9) yes
C4' C5' 1.505(6) yes
C5' C6' 1.482(9) yes
C10' C11' 1.508(6) yes
N1 H1N 0.85(5) no
C1 C2 1.370(9) no
C1 H1 0.95(4) no
C2 C3 1.382(8) no
C2 H2 0.97(4) no
C3 C4 1.386(9) no
C3 H3 0.91(5) no
C4 C11 1.392(9) no
C6 C7 1.375(9) no
C6 C10 1.397(8) no
C7 C8 1.406(9) no
C7 H7 1.00(4) no
C8 C9 1.360(8) no
C8 H8 0.81(4) no
C9 H9 0.89(5) no
N1' H1'N 0.88(4) no
C1' C2' 1.362(9) no
C1' H1' 1.06(3) no
C2' C3' 1.425(7) no
C2' H2' 1.02(3) no
C3' C4' 1.380(7) no
C3' H3' 0.80(4) no
C4' C11' 1.373(10) no
C6' C7' 1.382(6) no
C6' C10' 1.401(9) no
C7' C8' 1.371(9) no
C7' H7' 0.89(4) no
C8' C9' 1.371(8) no
C8' H8' 0.90(3) no
C9' H9' 0.82(4) no
O1w H1w1 1.16(3) no
O1w H2w1 0.93(4) no
O2w H1w2 0.86(3) no
O2w H2w2 1.10(3) no
